data_4120078
loop_
_publ_author_name
'Jamie L. Culshaw'
'Ge Cheng'
'Marc Schmidtmann'
'Tom Hasell'
'Ming Liu'
'Dave J. Adams'
'Andrew I. Cooper'

_publ_contact_author_address
;
Department of Chemistry 
University of Liverpool
Crown Street
Liverpool, L69 7ZD, UK
;
_publ_contact_author_email aicooper@liv.ac.uk
_publ_contact_author_name 'Andrew I. Cooper'
_publ_contact_author_phone '+44 (0)151 794 3548'
_publ_section_title
;
 Dodecaamide Cages: Organic 12-Arm Building Blocks for Supramolecular
 Chemistry
;
_journal_name_full 'Journal of the American Chemical Society'
_journal_page_first 10007
_journal_page_last 10010
_journal_paper_doi 10.1021/ja403987j
_journal_volume 135
_journal_year 2013
_chemical_formula_moiety '(C132 H108 Br12 N12 O12),7(CH2 Cl2)'
_chemical_formula_sum 'C139 H122 Br12 Cl14 N12 O12'
_chemical_formula_weight 3607.71
_chemical_name_systematic
; 
 ? 
;
_space_group_IT_number 197
_symmetry_cell_setting cubic
_symmetry_space_group_name_Hall 'I 2 2 3'
_symmetry_space_group_name_H-M 'I 2 3'
_atom_sites_solution_hydrogens geom
_atom_sites_solution_primary direct
_atom_sites_solution_secondary difmap
_audit_creation_method SHELXL-97
_cell_angle_alpha 90.00
_cell_angle_beta 90.00
_cell_angle_gamma 90.00
_cell_formula_units_Z 2
_cell_length_a 19.7269(4)
_cell_length_b 19.7269(4)
_cell_length_c 19.7269(4)
_cell_measurement_reflns_used 9878
_cell_measurement_temperature 100(2)
_cell_measurement_theta_max 25.28
_cell_measurement_theta_min 2.53
_cell_volume 7676.7(3)
_computing_cell_refinement 'Bruker AXS SAINT V7.68A'
_computing_data_collection 'CrystalClear-SM Expert 2.1 (Rigaku, 2011)'
_computing_data_reduction 'Bruker AXS SAINT V7.68A'
_computing_structure_refinement 'SHELXL (Sheldrick, 2008)'
_computing_structure_solution 'SHELXD (Sheldrick, 2008)'
_diffrn_ambient_temperature 100(2)
_diffrn_detector_area_resol_mean 28.5714
_diffrn_measured_fraction_theta_full 0.998
_diffrn_measured_fraction_theta_max 0.998
_diffrn_measurement_device_type 'Rigaku Saturn724+ (2x2 bin mode)'
_diffrn_measurement_method 'profile data from \w-scans'
_diffrn_radiation_monochromator confocal
_diffrn_radiation_source 'Rotating Anode'
_diffrn_radiation_type 'Mo K\a'
_diffrn_radiation_wavelength 0.71073
_diffrn_reflns_av_R_equivalents 0.0392
_diffrn_reflns_av_sigmaI/netI 0.0261
_diffrn_reflns_limit_h_max 25
_diffrn_reflns_limit_h_min -24
_diffrn_reflns_limit_k_max 19
_diffrn_reflns_limit_k_min -25
_diffrn_reflns_limit_l_max 25
_diffrn_reflns_limit_l_min -25
_diffrn_reflns_number 37011
_diffrn_reflns_theta_full 27.48
_diffrn_reflns_theta_max 27.48
_diffrn_reflns_theta_min 2.53
_exptl_absorpt_coefficient_mu 3.434
_exptl_absorpt_correction_T_max 0.7456
_exptl_absorpt_correction_T_min 0.4965
_exptl_absorpt_correction_type multi-scan
_exptl_absorpt_process_details 'SADABS 2008/1 (Sheldrick, 2008)'
_exptl_crystal_colour colourless
_exptl_crystal_density_diffrn 1.561
_exptl_crystal_description rhombohedron
_exptl_crystal_F_000 3588
_exptl_crystal_size_max 0.20
_exptl_crystal_size_mid 0.20
_exptl_crystal_size_min 0.12
_refine_diff_density_max 0.673
_refine_diff_density_min -0.343
_refine_diff_density_rms 0.105
_refine_ls_abs_structure_details 'Flack H D (1983), Acta Cryst. A39, 876-881'
_refine_ls_abs_structure_Flack 0.059(16)
_refine_ls_extinction_method none
_refine_ls_goodness_of_fit_ref 1.041
_refine_ls_hydrogen_treatment constr
_refine_ls_matrix_type full
_refine_ls_number_parameters 211
_refine_ls_number_reflns 2953
_refine_ls_number_restraints 8
_refine_ls_restrained_S_all 1.040
_refine_ls_R_factor_all 0.0633
_refine_ls_R_factor_gt 0.0587
_refine_ls_shift/su_max 0.000
_refine_ls_shift/su_mean 0.000
_refine_ls_structure_factor_coef Fsqd
_refine_ls_weighting_details 'calc w=1/[\s^2^(Fo^2^)+(0.1045P)^2^+12.6547P] where P=(Fo^2^+2Fc^2^)/3'
_refine_ls_weighting_scheme calc
_refine_ls_wR_factor_gt 0.1619
_refine_ls_wR_factor_ref 0.1667
_reflns_number_gt 2697
_reflns_number_total 2953
_reflns_threshold_expression >2sigma(I)
_cod_data_source_file ja403987j_si_002.cif
_cod_data_source_block RC1a
_cod_database_code 4120078

loop_
_symmetry_equiv_pos_as_xyz
'x, y, z'
'-x, -y, z'
'-x, y, -z'
'x, -y, -z'
'z, x, y'
'z, -x, -y'
'-z, -x, y'
'-z, x, -y'
'y, z, x'
'-y, z, -x'
'y, -z, -x'
'-y, -z, x'
'x+1/2, y+1/2, z+1/2'
'-x+1/2, -y+1/2, z+1/2'
'-x+1/2, y+1/2, -z+1/2'
'x+1/2, -y+1/2, -z+1/2'
'z+1/2, x+1/2, y+1/2'
'z+1/2, -x+1/2, -y+1/2'
'-z+1/2, -x+1/2, y+1/2'
'-z+1/2, x+1/2, -y+1/2'
'y+1/2, z+1/2, x+1/2'
'-y+1/2, z+1/2, -x+1/2'
'y+1/2, -z+1/2, -x+1/2'
'-y+1/2, -z+1/2, x+1/2'

loop_
_atom_site_label
_atom_site_type_symbol
_atom_site_fract_x
_atom_site_fract_y
_atom_site_fract_z
_atom_site_U_iso_or_equiv
_atom_site_adp_type
_atom_site_occupancy
_atom_site_symmetry_multiplicity
_atom_site_calc_flag
_atom_site_refinement_flags
_atom_site_disorder_assembly
_atom_site_disorder_group
O1 O 0.42682(18) 0.15818(18) 0.56128(16) 0.0566(8) Uani 1 1 d . . .
N1 N 0.42855(16) 0.22444(16) 0.46719(16) 0.0350(6) Uani 1 1 d . . .
C1 C 0.40617(18) 0.32813(19) 0.31428(18) 0.0339(7) Uani 1 1 d . . .
H1 H 0.4452 0.3136 0.2901 0.041 Uiso 1 1 calc R . .
C2 C 0.38511(18) 0.29265(17) 0.37063(18) 0.0326(7) Uani 1 1 d . . .
C3 C 0.4254(2) 0.23119(19) 0.39329(19) 0.0364(7) Uani 1 1 d . . .
H3A H 0.4044 0.1899 0.3740 0.044 Uiso 1 1 calc R . .
H3B H 0.4720 0.2346 0.3752 0.044 Uiso 1 1 calc R . .
C4 C 0.4617(2) 0.2801(2) 0.5035(2) 0.0437(9) Uani 1 1 d . . .
H4A H 0.4499 0.2770 0.5522 0.052 Uiso 1 1 calc R . .
H4B H 0.4438 0.3237 0.4862 0.052 Uiso 1 1 calc R . .
C5 C 0.41403(19) 0.1665(2) 0.5009(2) 0.0399(8) Uani 1 1 d . C .
C6 C 0.38088(19) 0.11047(18) 0.4620(2) 0.0387(8) Uani 1 1 d D . .
C8 C 0.3862(2) 0.0059(2) 0.3994(2) 0.0475(9) Uani 1 1 d D . .
H8 H 0.4111 -0.0262 0.3735 0.057 Uiso 1 1 calc R A 1
Br1A Br 0.27966(9) -0.07795(8) 0.36724(10) 0.0676(5) Uani 0.50 1 d P B 1
C7A C 0.4195(15) 0.0692(11) 0.4269(8) 0.049(4) Uani 0.50 1 d PD C 1
H7A H 0.4661 0.0786 0.4193 0.058 Uiso 0.50 1 calc PR C 1
C9A C 0.3204(6) -0.0028(5) 0.4128(5) 0.045(2) Uani 0.50 1 d PD B 1
C10A C 0.2825(4) 0.0398(6) 0.4485(5) 0.057(3) Uani 0.50 1 d PD B 1
H10A H 0.2359 0.0296 0.4556 0.068 Uiso 0.50 1 calc PR B 1
C11A C 0.3116(8) 0.1041(6) 0.4779(4) 0.068(4) Uani 0.50 1 d PD B 1
H11A H 0.2864 0.1361 0.5037 0.082 Uiso 0.50 1 calc PR B 1
Br1B Br 0.27382(7) -0.06371(8) 0.33844(8) 0.0595(4) Uani 0.50 1 d P C 2
C7B C 0.4153(11) 0.0518(11) 0.4352(6) 0.042(4) Uani 0.50 1 d PD C 2
H7B H 0.4623 0.0468 0.4446 0.050 Uiso 0.50 1 calc PR C 2
C9B C 0.3197(6) 0.0097(5) 0.3840(4) 0.040(2) Uani 0.50 1 d PD C 2
C10B C 0.2799(4) 0.0645(5) 0.4069(5) 0.059(3) Uani 0.50 1 d PD C 2
H10B H 0.2330 0.0683 0.3968 0.071 Uiso 0.50 1 calc PR C 2
C11B C 0.3123(5) 0.1102(5) 0.4436(4) 0.070(4) Uani 0.50 1 d PD C 2
H11B H 0.2860 0.1473 0.4593 0.084 Uiso 0.50 1 calc PR C 2
C12 C 0.3853(8) 0.2062(8) 0.7197(8) 0.053(3) Uiso 0.33 1 d P D 2
H12B H 0.4189 0.1732 0.7370 0.064 Uiso 0.33 1 calc PR D 2
H12A H 0.3762 0.1961 0.6714 0.064 Uiso 0.33 1 calc PR D 2
C13 C 0.330(5) 0.235(4) 0.688(2) 0.16(3) Uiso 0.17 1 d PDU D 1
H13B H 0.2904 0.2586 0.6687 0.198 Uiso 0.17 1 calc PR D 1
H13A H 0.3415 0.1965 0.6577 0.198 Uiso 0.17 1 calc PR D 1
Cl1A Cl 0.4144(2) 0.2867(2) 0.7290(3) 0.0772(10) Uani 0.50 1 d P D 2
Cl1B Cl 0.4056(4) 0.2962(5) 0.6927(6) 0.0559(19) Uani 0.17 1 d PU D 1
Cl2 Cl 0.3081(4) 0.2024(3) 0.7686(2) 0.100(2) Uani 0.33 1 d PDU . .
C14 C 0.4652(6) 0.4652(6) 0.4652(6) 0.092(5) Uiso 0.25 3 d SP . .
H14B H 0.4261 0.4629 0.4339 0.111 Uiso 0.08 1 calc PR . .
H14A H 0.5093 0.4511 0.4458 0.111 Uiso 0.08 1 calc PR . .
Cl3 Cl 0.4514(3) 0.4514(3) 0.5486(3) 0.101(3) Uiso 0.38 3 d SP . .
Cl4 Cl 0.4652(6) 0.4652(6) 0.4652(6) 0.092(5) Uiso 0.13 3 d SP . .

loop_
_atom_site_aniso_label
_atom_site_aniso_U_11
_atom_site_aniso_U_22
_atom_site_aniso_U_33
_atom_site_aniso_U_23
_atom_site_aniso_U_13
_atom_site_aniso_U_12
O1 0.0586(19) 0.065(2) 0.0459(16) 0.0190(15) -0.0161(15) -0.0185(16)
N1 0.0369(15) 0.0314(14) 0.0367(14) 0.0024(12) -0.0031(12) 0.0009(12)
C1 0.0302(16) 0.0340(17) 0.0375(17) -0.0017(13) 0.0042(13) 0.0038(13)
C2 0.0338(17) 0.0290(15) 0.0350(16) 0.0004(13) 0.0005(13) -0.0014(13)
C3 0.0408(18) 0.0288(16) 0.0397(17) 0.0058(14) 0.0053(15) 0.0043(13)
C4 0.049(2) 0.0319(17) 0.051(2) -0.0025(16) -0.0107(18) 0.0061(16)
C5 0.0341(17) 0.043(2) 0.0427(19) 0.0078(16) -0.0035(15) 0.0012(15)
C6 0.0332(17) 0.0328(17) 0.050(2) 0.0064(15) -0.0042(15) -0.0012(14)
C8 0.043(2) 0.049(2) 0.050(2) -0.0059(19) -0.0078(18) 0.0074(18)
Br1A 0.0670(8) 0.0538(7) 0.0819(10) 0.0062(7) -0.0349(8) -0.0197(6)
C7A 0.040(5) 0.031(10) 0.075(8) -0.010(5) -0.005(6) -0.012(6)
C9A 0.041(4) 0.033(4) 0.060(7) 0.005(5) -0.014(6) -0.017(4)
C10A 0.035(4) 0.082(7) 0.054(5) 0.030(5) -0.017(4) -0.014(4)
C11A 0.080(8) 0.084(8) 0.041(5) -0.025(6) -0.006(6) -0.005(6)
Br1B 0.0477(6) 0.0609(8) 0.0697(9) -0.0188(6) -0.0151(6) -0.0054(5)
C7B 0.027(6) 0.035(11) 0.063(7) -0.006(4) -0.009(5) -0.003(6)
C9B 0.038(4) 0.038(5) 0.043(6) -0.002(4) -0.002(5) -0.010(4)
C10B 0.033(4) 0.056(5) 0.088(8) -0.007(6) -0.014(4) 0.010(4)
C11B 0.028(4) 0.084(8) 0.098(10) -0.071(8) -0.007(6) 0.009(4)
Cl1A 0.073(2) 0.074(2) 0.085(2) -0.012(2) 0.012(2) -0.0158(15)
Cl1B 0.041(3) 0.059(4) 0.068(5) -0.021(4) 0.022(3) -0.015(3)
Cl2 0.135(5) 0.112(4) 0.052(2) -0.015(2) 0.030(2) -0.075(4)

loop_
_atom_type_symbol
_atom_type_description
_atom_type_scat_dispersion_real
_atom_type_scat_dispersion_imag
_atom_type_scat_source
C C 0.0033 0.0016 'International Tables Vol C Tables 4.2.6.8 and 6.1.1.4'
H H 0.0000 0.0000 'International Tables Vol C Tables 4.2.6.8 and 6.1.1.4'
Br Br -0.2901 2.4595 'International Tables Vol C Tables 4.2.6.8 and 6.1.1.4'
Cl Cl 0.1484 0.1585 'International Tables Vol C Tables 4.2.6.8 and 6.1.1.4'
N N 0.0061 0.0033 'International Tables Vol C Tables 4.2.6.8 and 6.1.1.4'
O O 0.0106 0.0060 'International Tables Vol C Tables 4.2.6.8 and 6.1.1.4'

loop_
_geom_angle_atom_site_label_1
_geom_angle_atom_site_label_2
_geom_angle_atom_site_label_3
_geom_angle
_geom_angle_site_symmetry_1
_geom_angle_site_symmetry_3
C5 N1 C4 119.1(3) . .
C5 N1 C3 123.8(3) . .
C4 N1 C3 116.0(3) . .
C2 C1 C2 120.4(3) . 5
C2 C1 H1 119.8 . .
C2 C1 H1 119.8 5 .
C1 C2 C1 119.6(3) . 9
C1 C2 C3 119.1(3) . .
C1 C2 C3 121.3(3) 9 .
N1 C3 C2 112.8(3) . .
N1 C3 H3A 109.0 . .
C2 C3 H3A 109.0 . .
N1 C3 H3B 109.0 . .
C2 C3 H3B 109.0 . .
H3A C3 H3B 107.8 . .
N1 C4 C4 113.6(3) . 3_656
N1 C4 H4A 108.9 . .
C4 C4 H4A 108.9 3_656 .
N1 C4 H4B 108.9 . .
C4 C4 H4B 108.9 3_656 .
H4A C4 H4B 107.7 . .
O1 C5 N1 123.1(4) . .
O1 C5 C6 119.2(4) . .
N1 C5 C6 117.7(3) . .
C7A C6 C11B 114.9(10) . .
C7A C6 C11A 128.7(12) . .
C11B C6 C11A 28.3(3) . .
C7A C6 C7B 15.3(9) . .
C11B C6 C7B 110.9(9) . .
C11A C6 C7B 117.8(9) . .
C7A C6 C5 118.4(11) . .
C11B C6 C5 123.9(5) . .
C11A C6 C5 112.1(6) . .
C7B C6 C5 125.1(8) . .
C7B C8 C9A 114.6(12) . .
C7B C8 C9B 121.4(13) . .
C9A C8 C9B 26.7(3) . .
C7B C8 C7A 13.0(2) . .
C9A C8 C7A 117.2(14) . .
C9B C8 C7A 117.3(12) . .
C7B C8 H8 122.4 . .
C9A C8 H8 121.4 . .
C9B C8 H8 114.7 . .
C7A C8 H8 121.4 . .
C6 C7A C8 117(2) . .
C6 C7A H7A 121.6 . .
C8 C7A H7A 121.6 . .
C10A C9A C8 124.8(9) . .
C10A C9A Br1A 120.3(8) . .
C8 C9A Br1A 114.5(9) . .
C9A C10A C11A 121.5(10) . .
C9A C10A H10A 119.3 . .
C11A C10A H10A 119.3 . .
C6 C11A C10A 111.1(10) . .
C6 C11A H11A 124.5 . .
C10A C11A H11A 124.5 . .
C8 C7B C6 123.8(17) . .
C8 C7B H7B 118.1 . .
C6 C7B H7B 118.1 . .
C8 C9B C10B 120.7(9) . .
C8 C9B Br1B 121.4(8) . .
C10B C9B Br1B 117.6(8) . .
C11B C10B C9B 115.4(9) . .
C11B C10B H10B 122.3 . .
C9B C10B H10B 122.3 . .
C10B C11B C6 127.8(8) . .
C10B C11B H11B 116.1 . .
C6 C11B H11B 116.1 . .
Cl1A C12 Cl2 105.5(8) . .
Cl1A C12 H12B 110.7 . .
Cl2 C12 H12B 110.7 . .
Cl1A C12 H12A 110.7 . .
Cl2 C12 H12A 110.7 . .
H12B C12 H12A 108.8 . .
Cl2 C13 Cl1B 112(5) . .
Cl2 C13 H13B 109.2 . .
Cl1B C13 H13B 109.2 . .
Cl2 C13 H13A 109.2 . .
Cl1B C13 H13A 109.2 . .
H13B C13 H13A 107.9 . .
C13 Cl2 C12 45(3) . .
Cl3 C14 Cl4 55.0(6) . 4_566
Cl3 C14 H14B 118.3 . .
Cl4 C14 H14B 118.3 4_566 .
Cl3 C14 H14A 118.3 . .
Cl4 C14 H14A 118.3 4_566 .
H14B C14 H14A 115.5 . .
Cl4 Cl3 C14 0.003(2) 4_566 4_566
Cl4 Cl3 C14 70.1(11) 4_566 3_656
C14 Cl3 C14 70.1(11) 4_566 3_656
Cl4 Cl3 Cl4 70.1(11) 4_566 3_656
C14 Cl3 Cl4 70.1(11) 4_566 3_656
C14 Cl3 Cl4 0.0(6) 3_656 3_656
Cl4 Cl3 C14 70.1(11) 4_566 .
C14 Cl3 C14 70.1(11) 4_566 .
C14 Cl3 C14 70.1(11) 3_656 .
Cl4 Cl3 C14 70.1(11) 3_656 .

loop_
_geom_bond_atom_site_label_1
_geom_bond_atom_site_label_2
_geom_bond_distance
_geom_bond_site_symmetry_2
O1 C5 1.228(5) .
N1 C5 1.353(5) .
N1 C4 1.465(5) .
N1 C3 1.465(5) .
C1 C2 1.378(5) .
C1 C2 1.392(5) 5
C1 H1 0.9500 .
C2 C1 1.392(5) 9
C2 C3 1.517(5) .
C3 H3A 0.9900 .
C3 H3B 0.9900 .
C4 C4 1.518(9) 3_656
C4 H4A 0.9900 .
C4 H4B 0.9900 .
C5 C6 1.496(6) .
C6 C7A 1.31(3) .
C6 C11B 1.400(11) .
C6 C11A 1.409(17) .
C6 C7B 1.44(3) .
C8 C7B 1.28(2) .
C8 C9A 1.337(13) .
C8 C9B 1.348(12) .
C8 C7A 1.51(2) .
C8 H8 0.9500 .
Br1A C9A 1.910(11) .
C7A H7A 0.9500 .
C9A C10A 1.327(18) .
C10A C11A 1.508(17) .
C10A H10A 0.9500 .
C11A H11A 0.9500 .
Br1B C9B 1.929(11) .
C7B H7B 0.9500 .
C9B C10B 1.412(15) .
C10B C11B 1.321(15) .
C10B H10B 0.9500 .
C11B H11B 0.9500 .
C12 Cl1A 1.699(15) .
C12 Cl2 1.804(16) .
C12 H12B 0.9900 .
C12 H12A 0.9900 .
C13 Cl2 1.76(2) .
C13 Cl1B 1.93(10) .
C13 H13B 0.9900 .
C13 H13A 0.9900 .
C14 Cl3 1.690(11) .
C14 Cl4 1.94(3) 4_566
C14 H14B 0.9900 .
C14 H14A 0.9900 .
Cl3 Cl4 1.690(11) 4_566
Cl3 C14 1.690(11) 4_566
Cl3 C14 1.690(11) 3_656
Cl3 Cl4 1.690(11) 3_656
